data_4300804
loop_
_publ_author_name
'Lionel Salmon'
'Azzedine Bousseksou'
'Bruno Donnadieu'
'Jean-Pierre Tuchagues'

_publ_contact_author 'Pr Jean-Pierre Tuchagues'
_publ_contact_author_address
;

Laboratoire de Chimie de Coordination

UPR-CNRS 8241

205, route de Narbonne

31077 Toulouse cedex, France 

;
_publ_contact_author_email tuchague@lcc-toulouse.fr
_publ_section_title
;

Two Novel Iron(II) Materials Based on Dianionic N4O2 Schiff Bases:

Structural Properties and Spin-Crossover Characteristics in the Series

[Fe(3-X,5-NO2-sal-N(1,4,7,10)] (X = H, 3-MeO, 3-EtO)

;
_journal_name_full 'Inorganic Chemistry'
_journal_page_first 1763
_journal_page_last 1773
_journal_paper_doi 10.1021/ic048387k
_journal_volume 44
_journal_year 2005
_chemical_formula_sum 'C22 H26 Fe N6 O8'
_chemical_formula_weight 558.34
_chemical_name_systematic
;

 ?

;
_space_group_IT_number 56
_symmetry_cell_setting orthorhombic
_symmetry_space_group_name_Hall '-P 2bc 2ab'
_symmetry_space_group_name_H-M 'P b n b'
_atom_sites_solution_hydrogens geom
_atom_sites_solution_primary direct
_atom_sites_solution_secondary difmap
_audit_creation_method SHELXL-97
_cell_angle_alpha 90.00
_cell_angle_beta 90.00
_cell_angle_gamma 90.00
_cell_formula_units_Z 4
_cell_length_a 8.4810(9)
_cell_length_b 14.7704(14)
_cell_length_c 18.769(2)
_cell_measurement_reflns_used 5000
_cell_measurement_temperature 160(2)
_cell_measurement_theta_max 24.2
_cell_measurement_theta_min 2.1
_cell_volume 2351.2(4)
_computing_cell_refinement 'Stoe IPDS software (Stoe, 1996)'
_computing_data_collection 'Stoe IPDS software (Stoe, 1996)'
_computing_data_reduction 'XRED (Stoe, 1.08, 1996)'
_computing_molecular_graphics 'ORTEP3 for Windows (Farrugia, 1997)'
_computing_publication_material 'SHELXL-97 (Sheldrick, 1997)'
_computing_structure_refinement 'SHELXL-97 (Sheldrick, 1997)'
_computing_structure_solution 'SHELXS-97.1990, (Sheldrick, 1990)'
_diffrn_ambient_temperature 160(2)
_diffrn_measured_fraction_theta_full 0.995
_diffrn_measured_fraction_theta_max 0.995
_diffrn_measurement_device 'Stoe IPDS'
_diffrn_measurement_method \f
_diffrn_radiation_monochromator graphite
_diffrn_radiation_source 'fine-focus sealed tube'
_diffrn_radiation_type MoK\a
_diffrn_radiation_wavelength 0.71073
_diffrn_reflns_av_R_equivalents 0.0378
_diffrn_reflns_av_sigmaI/netI 0.0204
_diffrn_reflns_limit_h_max 9
_diffrn_reflns_limit_h_min -9
_diffrn_reflns_limit_k_max 16
_diffrn_reflns_limit_k_min -16
_diffrn_reflns_limit_l_max 21
_diffrn_reflns_limit_l_min -21
_diffrn_reflns_number 14163
_diffrn_reflns_theta_full 24.16
_diffrn_reflns_theta_max 24.16
_diffrn_reflns_theta_min 2.96
_diffrn_standards_decay_% <0.1
_diffrn_standards_interval_time 'every frame'
_diffrn_standards_number 200
_exptl_absorpt_coefficient_mu 0.704
_exptl_absorpt_correction_T_max 0.923
_exptl_absorpt_correction_T_min 0.726
_exptl_absorpt_correction_type semi-empirical
_exptl_absorpt_process_details
;

'DIFABS - Walker, N. & Stuart, D. (1983) 

Acta Cryst. A39, 158-166.

Farrugia, L. J., ORTEP3 for Windows, 

J. Appl. Crystallogr. 1997, 30, 565.'

;
_exptl_crystal_colour black
_exptl_crystal_density_diffrn 1.577
_exptl_crystal_density_meas ?
_exptl_crystal_density_method 'not measured'
_exptl_crystal_description cubic
_exptl_crystal_F_000 1160
_exptl_crystal_size_max 0.25
_exptl_crystal_size_mid 0.20
_exptl_crystal_size_min 0.20
_refine_diff_density_max 0.228
_refine_diff_density_min -0.193
_refine_diff_density_rms 0.049
_refine_ls_extinction_method none
_refine_ls_goodness_of_fit_ref 1.033
_refine_ls_hydrogen_treatment mixed
_refine_ls_matrix_type full
_refine_ls_number_parameters 191
_refine_ls_number_reflns 1879
_refine_ls_number_restraints 3
_refine_ls_restrained_S_all 1.037
_refine_ls_R_factor_all 0.0382
_refine_ls_R_factor_gt 0.0293
_refine_ls_shift/su_max 0.001
_refine_ls_shift/su_mean 0.000
_refine_ls_structure_factor_coef Fsqd
_refine_ls_weighting_details 'calc w=1/[\s^2^(Fo^2^)+(0.0415P)^2^+1.3697P] where P=(Fo^2^+2Fc^2^)/3'
_refine_ls_weighting_scheme calc
_refine_ls_wR_factor_gt 0.0728
_refine_ls_wR_factor_ref 0.0766
_reflns_number_gt 1556
_reflns_number_total 1879
_reflns_threshold_expression >2sigma(I)
_cod_data_source_file ic048387ksi20041116_110205_2.cif
_cod_data_source_block (1_160K)
_cod_depositor_comments
;
The following automatic conversions were performed:

'_exptl_crystal_density_meas' value 'none' was changed to '?' - the
value is perceived as not measured.

Automatic conversion script
Id: cif_fix_values 3008 2015-01-20 13:52:24Z robertas 
;
_cod_original_formula_sum 'C22 H26 Fe1 N6 O8'
_cod_database_code 4300804

loop_
_symmetry_equiv_pos_as_xyz
'x, y, z'
'-x+1/2, y+1/2, z'
'x+1/2, -y, z+1/2'
'-x, -y+1/2, z+1/2'
'-x, -y, -z'
'x-1/2, -y-1/2, -z'
'-x-1/2, y, -z-1/2'
'x, y-1/2, -z-1/2'

loop_
_atom_site_label
_atom_site_type_symbol
_atom_site_fract_x
_atom_site_fract_y
_atom_site_fract_z
_atom_site_U_iso_or_equiv
_atom_site_adp_type
_atom_site_occupancy
_atom_site_symmetry_multiplicity
_atom_site_calc_flag
_atom_site_refinement_flags
_atom_site_disorder_assembly
_atom_site_disorder_group
Fe1 Fe 0.2500 0.42018(3) 0.2500 0.02153(15) Uani 1 2 d S . .
O1 O 0.41819(17) 0.49985(10) 0.29647(7) 0.0293(3) Uani 1 1 d . . .
O2 O 0.68744(18) 0.57473(11) 0.32566(8) 0.0344(4) Uani 1 1 d . . .
O3 O 0.6030(2) 0.71998(15) 0.56375(10) 0.0581(6) Uani 1 1 d . . .
O4 O 0.3795(2) 0.66768(13) 0.59982(9) 0.0474(5) Uani 1 1 d . . .
N1 N 0.1385(2) 0.42446(13) 0.35146(10) 0.0335(5) Uani 1 1 d . B .
N2 N 0.0849(2) 0.30429(13) 0.24347(10) 0.0305(4) Uani 1 1 d D . .
N3 N 0.4834(2) 0.67426(14) 0.55410(10) 0.0367(5) Uani 1 1 d . . .
C1 C 0.4308(2) 0.53480(14) 0.35841(10) 0.0236(4) Uani 1 1 d . . .
C2 C 0.5749(2) 0.58179(14) 0.37663(11) 0.0250(5) Uani 1 1 d . . .
C3 C 0.5908(3) 0.62859(15) 0.43873(11) 0.0284(5) Uani 1 1 d . . .
H3 H 0.6842 0.6618 0.4485 0.034 Uiso 1 1 calc R . .
C4 C 0.4660(3) 0.62668(16) 0.48800(11) 0.0282(5) Uani 1 1 d . . .
C5 C 0.3315(3) 0.57748(15) 0.47592(11) 0.0278(5) Uani 1 1 d . . .
H5 H 0.2514 0.5753 0.5112 0.033 Uiso 1 1 calc R . .
C6 C 0.3117(2) 0.53058(14) 0.41201(10) 0.0241(5) Uani 1 1 d . . .
C7 C 0.1742(3) 0.47382(16) 0.40502(11) 0.0318(5) Uani 1 1 d . . .
H7 H 0.1032 0.4730 0.4441 0.038 Uiso 1 1 calc R . .
C8 C 0.0021(4) 0.3643(2) 0.35823(17) 0.0670(10) Uani 1 1 d D . .
H8A H 0.0303 0.3125 0.3891 0.080 Uiso 1 1 calc R A 1
H8B H -0.0854 0.3976 0.3814 0.080 Uiso 1 1 calc R A 1
C9A C -0.0509(5) 0.3305(3) 0.2894(2) 0.0347(10) Uani 0.70 1 d PD B 1
H9A H -0.1134 0.3780 0.2651 0.042 Uiso 0.70 1 calc PR B 1
H9B H -0.1200 0.2773 0.2967 0.042 Uiso 0.70 1 calc PR B 1
C10A C 0.1703(6) 0.2223(3) 0.2643(3) 0.0435(12) Uani 0.70 1 d PD . 1
H10A H 0.1749 0.2185 0.3169 0.052 Uiso 0.70 1 calc PR . 1
H10B H 0.1130 0.1684 0.2466 0.052 Uiso 0.70 1 calc PR . 1
C9B C 0.0005(17) 0.2932(8) 0.3097(6) 0.059(3) Uani 0.30 1 d PD B 2
H9C H -0.1110 0.2799 0.2979 0.070 Uiso 0.30 1 calc PR B 2
H9D H 0.0435 0.2391 0.3339 0.070 Uiso 0.30 1 calc PR B 2
C10B C 0.1733(12) 0.2187(6) 0.2262(5) 0.039(3) Uani 0.30 1 d PD . 2
H10C H 0.2017 0.2172 0.1751 0.046 Uiso 0.30 1 calc PR . 2
H10D H 0.1075 0.1650 0.2370 0.046 Uiso 0.30 1 calc PR . 2
C21 C 0.8413(3) 0.60562(19) 0.34315(13) 0.0403(6) Uani 1 1 d . . .
H21A H 0.9152 0.5874 0.3057 0.060 Uiso 1 1 calc R . .
H21B H 0.8742 0.5790 0.3886 0.060 Uiso 1 1 calc R . .
H21C H 0.8407 0.6718 0.3472 0.060 Uiso 1 1 calc R . .
H2 H 0.043(3) 0.305(2) 0.2037(17) 0.054(9) Uiso 1 1 d . . .

loop_
_atom_site_aniso_label
_atom_site_aniso_U_11
_atom_site_aniso_U_22
_atom_site_aniso_U_33
_atom_site_aniso_U_23
_atom_site_aniso_U_13
_atom_site_aniso_U_12
Fe1 0.0226(2) 0.0199(2) 0.0220(2) 0.000 0.00258(17) 0.000
O1 0.0314(8) 0.0320(8) 0.0246(8) -0.0065(7) 0.0074(6) -0.0081(7)
O2 0.0270(8) 0.0465(10) 0.0298(8) -0.0069(7) 0.0079(7) -0.0113(7)
O3 0.0533(12) 0.0722(15) 0.0488(11) -0.0278(10) -0.0027(9) -0.0154(11)
O4 0.0470(11) 0.0641(13) 0.0309(9) -0.0174(8) 0.0063(8) 0.0037(9)
N1 0.0304(10) 0.0366(11) 0.0335(10) -0.0062(9) 0.0092(8) -0.0103(8)
N2 0.0367(10) 0.0305(10) 0.0242(10) 0.0030(9) -0.0062(9) -0.0090(8)
N3 0.0392(11) 0.0397(12) 0.0313(10) -0.0105(9) -0.0047(9) 0.0042(9)
C1 0.0280(11) 0.0201(11) 0.0227(11) 0.0027(8) 0.0003(9) 0.0026(9)
C2 0.0257(11) 0.0254(12) 0.0241(10) 0.0022(9) 0.0025(9) -0.0007(9)
C3 0.0288(11) 0.0271(12) 0.0293(11) -0.0004(9) -0.0045(9) -0.0007(9)
C4 0.0336(12) 0.0280(12) 0.0230(10) -0.0049(9) -0.0011(9) 0.0066(10)
C5 0.0311(12) 0.0291(12) 0.0233(10) -0.0012(9) 0.0035(9) 0.0047(10)
C6 0.0249(10) 0.0243(12) 0.0232(10) 0.0007(8) 0.0013(9) 0.0026(9)
C7 0.0313(12) 0.0376(14) 0.0265(11) -0.0025(10) 0.0115(9) -0.0031(10)
C8 0.0584(19) 0.076(2) 0.0667(19) -0.0294(17) 0.0317(16) -0.0437(17)
C9A 0.031(2) 0.036(3) 0.037(2) 0.0039(18) 0.0030(17) -0.0144(17)
C10A 0.067(3) 0.024(2) 0.039(3) 0.008(2) -0.008(3) -0.0077(18)
C9B 0.070(9) 0.054(8) 0.051(7) -0.005(6) 0.016(6) -0.035(7)
C10B 0.063(8) 0.025(5) 0.028(5) 0.012(5) -0.041(6) -0.014(4)
C21 0.0248(12) 0.0555(17) 0.0407(14) -0.0054(12) 0.0037(10) -0.0070(11)

loop_
_atom_type_symbol
_atom_type_description
_atom_type_scat_dispersion_real
_atom_type_scat_dispersion_imag
_atom_type_scat_source
C C 0.0033 0.0016 'International Tables Vol C Tables 4.2.6.8 and 6.1.1.4'
H H 0.0000 0.0000 'International Tables Vol C Tables 4.2.6.8 and 6.1.1.4'
N N 0.0061 0.0033 'International Tables Vol C Tables 4.2.6.8 and 6.1.1.4'
O O 0.0106 0.0060 'International Tables Vol C Tables 4.2.6.8 and 6.1.1.4'
Fe Fe 0.3463 0.8444 'International Tables Vol C Tables 4.2.6.8 and 6.1.1.4'

loop_
_geom_angle_atom_site_label_1
_geom_angle_atom_site_label_2
_geom_angle_atom_site_label_3
_geom_angle
_geom_angle_site_symmetry_1
_geom_angle_site_symmetry_3
_geom_angle_publ_flag
O1 Fe1 O1 109.73(9) . 7_656 ?
O1 Fe1 N1 84.90(6) . . ?
O1 Fe1 N1 93.13(7) 7_656 . ?
O1 Fe1 N1 93.13(7) . 7_656 ?
O1 Fe1 N1 84.90(6) 7_656 7_656 ?
N1 Fe1 N1 176.59(11) . 7_656 ?
O1 Fe1 N2 155.43(7) . . ?
O1 Fe1 N2 88.85(7) 7_656 . ?
N1 Fe1 N2 77.96(7) . . ?
N1 Fe1 N2 104.75(8) 7_656 . ?
O1 Fe1 N2 88.85(7) . 7_656 ?
O1 Fe1 N2 155.43(7) 7_656 7_656 ?
N1 Fe1 N2 104.75(8) . 7_656 ?
N1 Fe1 N2 77.96(7) 7_656 7_656 ?
N2 Fe1 N2 78.80(11) . 7_656 ?
C1 O1 Fe1 132.81(13) . . ?
C2 O2 C21 117.33(17) . . ?
C7 N1 C8 117.7(2) . . ?
C7 N1 Fe1 127.99(15) . . ?
C8 N1 Fe1 114.27(15) . . ?
C9B N2 C10A 85.5(6) . . ?
C9B N2 C9A 31.6(6) . . ?
C10A N2 C9A 116.3(3) . . ?
C9B N2 C10B 109.7(7) . . ?
C10A N2 C10B 27.9(3) . . ?
C9A N2 C10B 136.7(5) . . ?
C9B N2 Fe1 110.7(4) . . ?
C10A N2 Fe1 108.2(2) . . ?
C9A N2 Fe1 104.8(2) . . ?
C10B N2 Fe1 110.3(4) . . ?
C9B N2 H2 124(2) . . ?
C10A N2 H2 118(2) . . ?
C9A N2 H2 101(2) . . ?
C10B N2 H2 92(2) . . ?
Fe1 N2 H2 108(2) . . ?
O3 N3 O4 121.93(19) . . ?
O3 N3 C4 118.7(2) . . ?
O4 N3 C4 119.4(2) . . ?
O1 C1 C6 124.43(19) . . ?
O1 C1 C2 118.68(18) . . ?
C6 C1 C2 116.89(18) . . ?
O2 C2 C3 125.00(19) . . ?
O2 C2 C1 113.03(17) . . ?
C3 C2 C1 121.96(19) . . ?
C2 C3 C4 118.6(2) . . ?
C2 C3 H3 120.7 . . ?
C4 C3 H3 120.7 . . ?
C5 C4 C3 121.87(19) . . ?
C5 C4 N3 119.2(2) . . ?
C3 C4 N3 118.8(2) . . ?
C4 C5 C6 120.4(2) . . ?
C4 C5 H5 119.8 . . ?
C6 C5 H5 119.8 . . ?
C5 C6 C1 120.0(2) . . ?
C5 C6 C7 117.66(19) . . ?
C1 C6 C7 122.24(19) . . ?
N1 C7 C6 126.51(19) . . ?
N1 C7 H7 116.7 . . ?
C6 C7 H7 116.7 . . ?
C9B C8 C9A 32.5(6) . . ?
C9B C8 N1 114.1(5) . . ?
C9A C8 N1 112.0(3) . . ?
C9B C8 H8A 78.6 . . ?
C9A C8 H8A 109.2 . . ?
N1 C8 H8A 109.2 . . ?
C9B C8 H8B 130.9 . . ?
C9A C8 H8B 109.2 . . ?
N1 C8 H8B 109.2 . . ?
H8A C8 H8B 107.9 . . ?
C8 C9A N2 111.4(3) . . ?
C8 C9A H9A 109.4 . . ?
N2 C9A H9A 109.4 . . ?
C8 C9A H9B 109.4 . . ?
N2 C9A H9B 109.4 . . ?
H9A C9A H9B 108.0 . . ?
C10A C10A N2 111.2(3) 7_656 . ?
C10A C10A H10A 109.4 7_656 . ?
N2 C10A H10A 109.4 . . ?
C10A C10A H10B 109.4 7_656 . ?
N2 C10A H10B 109.4 . . ?
H10A C10A H10B 108.0 . . ?
C8 C9B N2 118.3(7) . . ?
C8 C9B H9C 107.7 . . ?
N2 C9B H9C 107.7 . . ?
C8 C9B H9D 107.7 . . ?
N2 C9B H9D 107.7 . . ?
H9C C9B H9D 107.1 . . ?
N2 C10B C10B 106.8(5) . 7_656 ?
N2 C10B H10C 110.4 . . ?
C10B C10B H10C 110.4 7_656 . ?
N2 C10B H10D 110.4 . . ?
C10B C10B H10D 110.4 7_656 . ?
H10C C10B H10D 108.6 . . ?
O2 C21 H21A 109.5 . . ?
O2 C21 H21B 109.5 . . ?
H21A C21 H21B 109.5 . . ?
O2 C21 H21C 109.5 . . ?
H21A C21 H21C 109.5 . . ?
H21B C21 H21C 109.5 . . ?

loop_
_geom_bond_atom_site_label_1
_geom_bond_atom_site_label_2
_geom_bond_distance
_geom_bond_site_symmetry_2
_geom_bond_publ_flag
Fe1 O1 2.0445(14) . ?
Fe1 O1 2.0445(14) 7_656 ?
Fe1 N1 2.1272(18) . ?
Fe1 N1 2.1272(18) 7_656 ?
Fe1 N2 2.2150(19) . ?
Fe1 N2 2.2150(19) 7_656 ?
O1 C1 1.276(2) . ?
O2 C2 1.355(3) . ?
O2 C21 1.421(3) . ?
O3 N3 1.232(3) . ?
O4 N3 1.233(3) . ?
N1 C7 1.278(3) . ?
N1 C8 1.464(3) . ?
N2 C9B 1.443(10) . ?
N2 C10A 1.465(5) . ?
N2 C9A 1.489(4) . ?
N2 C10B 1.505(10) . ?
N2 H2 0.83(3) . ?
N3 C4 1.434(3) . ?
C1 C6 1.427(3) . ?
C1 C2 1.447(3) . ?
C2 C3 1.362(3) . ?
C3 C4 1.405(3) . ?
C3 H3 0.9500 . ?
C4 C5 1.371(3) . ?
C5 C6 1.395(3) . ?
C5 H5 0.9500 . ?
C6 C7 1.442(3) . ?
C7 H7 0.9500 . ?
C8 C9B 1.391(10) . ?
C8 C9A 1.456(5) . ?
C8 H8A 0.9900 . ?
C8 H8B 0.9900 . ?
C9A H9A 0.9900 . ?
C9A H9B 0.9900 . ?
C10A C10A 1.455(10) 7_656 ?
C10A H10A 0.9900 . ?
C10A H10B 0.9900 . ?
C9B H9C 0.9900 . ?
C9B H9D 0.9900 . ?
C10B C10B 1.579(16) 7_656 ?
C10B H10C 0.9900 . ?
C10B H10D 0.9900 . ?
C21 H21A 0.9800 . ?
C21 H21B 0.9800 . ?
C21 H21C 0.9800 . ?
